data_1515054
loop_
_publ_author_name
'Cheng, Jianhua'
'Wang, Haiyu'
'Nishiura, Masayoshi'
'Hou, Zhaomin'

_publ_section_title
;
 Binuclear rare-earth polyhydride complexes bearing both terminal and
 bridging hydride ligands
;
_journal_issue 7
_journal_name_full 'Chemical Science'
_journal_page_first 2230
_journal_paper_doi 10.1039/c2sc20300f
_journal_volume 3
_journal_year 2012
_chemical_formula_sum 'C84 H108 Lu2 N4 O2'
_chemical_formula_weight 1555.68
_chemical_name_common (PhNCNLuH(THF))2(PhCHCHPh)
_chemical_name_systematic
;
?
;
_space_group_IT_number 2
_symmetry_cell_setting triclinic
_symmetry_space_group_name_Hall '-P 1'
_symmetry_space_group_name_H-M 'P -1'
_atom_sites_solution_hydrogens geom
_atom_sites_solution_primary direct
_atom_sites_solution_secondary difmap
_audit_creation_method SHELXL-97
_cell_angle_alpha 107.824(5)
_cell_angle_beta 103.291(5)
_cell_angle_gamma 91.970(5)
_cell_formula_units_Z 2
_cell_length_a 12.530(5)
_cell_length_b 16.733(5)
_cell_length_c 22.194(5)
_cell_measurement_temperature 163(2)
_cell_volume 4284(2)
_computing_cell_refinement 'Bruker SMART'
_computing_data_collection 'Bruker SMART'
_computing_data_reduction 'Bruker SHELXTL'
_computing_molecular_graphics 'Ortep-3 for Windows (Farrugia, 1997)'
_computing_publication_material 'WinGX publication routines (Farrugia, 1999)'
_computing_structure_refinement 'SHELXL-97 (Sheldrick, 2008)'
_computing_structure_solution 'SHELXS-97 (Sheldrick, 2008)'
_diffrn_ambient_temperature 163(2)
_diffrn_measured_fraction_theta_full 0.982
_diffrn_measured_fraction_theta_max 0.982
_diffrn_measurement_device_type 'CCD area detector'
_diffrn_measurement_method 'phi and omega scans'
_diffrn_radiation_monochromator graphite
_diffrn_radiation_source 'fine-focus sealed tube'
_diffrn_radiation_type MoK\a
_diffrn_radiation_wavelength 0.71073
_diffrn_reflns_av_R_equivalents 0.0441
_diffrn_reflns_av_sigmaI/netI 0.0945
_diffrn_reflns_limit_h_max 13
_diffrn_reflns_limit_h_min -14
_diffrn_reflns_limit_k_max 18
_diffrn_reflns_limit_k_min -19
_diffrn_reflns_limit_l_max 26
_diffrn_reflns_limit_l_min -25
_diffrn_reflns_number 23135
_diffrn_reflns_theta_full 25.00
_diffrn_reflns_theta_max 25.00
_diffrn_reflns_theta_min 1.35
_exptl_absorpt_coefficient_mu 2.333
_exptl_absorpt_correction_T_max 0.7210
_exptl_absorpt_correction_T_min 0.5611
_exptl_absorpt_correction_type empirical
_exptl_absorpt_process_details 'SADABS (Sheldrick, 2008)'
_exptl_crystal_colour Red-orange
_exptl_crystal_density_diffrn 1.206
_exptl_crystal_density_method 'not measured'
_exptl_crystal_description Fragment
_exptl_crystal_F_000 1596
_exptl_crystal_size_max 0.28
_exptl_crystal_size_mid 0.20
_exptl_crystal_size_min 0.15
_platon_squeeze_details
;
1.5 disorder hexane molecules per formual unit of
[(Ph-NCN)LuH(THF)]2(PhCHCHPh) were not modelled and the disordered
density was taken into account using the SQUEEZE/PLATON procedure.
(Sluis, P. van der; Spek, A. L. Acta Crystallogr.
1990, A46, 194?01) as implemented in PLATON (Spek, A.L. Acta
Crystallogr. 1990, A46, C34; Spek, A.L. J. Appl. Cryst. 2003, 36, 7?3.
PLATON - a multipurpose crystallographic tool. Utrecht University,
Utrecht, The Netherlands).
;
_refine_diff_density_max 1.642
_refine_diff_density_min -0.833
_refine_diff_density_rms 0.128
_refine_ls_extinction_method none
_refine_ls_goodness_of_fit_ref 0.928
_refine_ls_hydrogen_treatment mixed
_refine_ls_matrix_type full
_refine_ls_number_parameters 851
_refine_ls_number_reflns 14821
_refine_ls_number_restraints 3
_refine_ls_restrained_S_all 0.928
_refine_ls_R_factor_all 0.0756
_refine_ls_R_factor_gt 0.0475
_refine_ls_shift/su_max 0.001
_refine_ls_shift/su_mean 0.000
_refine_ls_structure_factor_coef Fsqd
_refine_ls_weighting_details 'calc w=1/[\s^2^(Fo^2^)+(0.0444P)^2^+0.0000P] where P=(Fo^2^+2Fc^2^)/3'
_refine_ls_weighting_scheme calc
_refine_ls_wR_factor_gt 0.1006
_refine_ls_wR_factor_ref 0.1081
_reflns_number_gt 10053
_reflns_number_total 14821
_reflns_threshold_expression >2sigma(I)
_cod_data_source_file c2sc20300f.txt
_cod_data_source_block 4-Lu-b
_cod_depositor_comments
;
The following automatic conversions were performed:

'_symmetry_cell_setting' value 'Triclinic' changed to 'triclinic'
according to
/usr/data/users/saulius/automatic-downloads/retrospective/RSC/lib/dictionaries/cif_core.dic
dictionary named 'cif_core.dic' version 2.4.2 from 2011-04-26.

Automatic conversion script
Id: cif_fix_values 2281 2013-09-26 08:29:07Z andrius 
;
_cod_original_sg_symbol_H-M P-1
_cod_database_code 1515054

loop_
_symmetry_equiv_pos_as_xyz
'x, y, z'
'-x, -y, -z'

loop_
_atom_site_label
_atom_site_type_symbol
_atom_site_fract_x
_atom_site_fract_y
_atom_site_fract_z
_atom_site_U_iso_or_equiv
_atom_site_adp_type
_atom_site_occupancy
_atom_site_symmetry_multiplicity
_atom_site_calc_flag
_atom_site_refinement_flags
_atom_site_disorder_assembly
_atom_site_disorder_group
C3 C 0.7769(6) 0.8232(4) 0.4504(3) 0.0348(17) Uani 1 1 d D . .
C4 C 0.7171(6) 0.8710(4) 0.4081(3) 0.0363(17) Uani 1 1 d D B .
C5 C 0.7490(6) 0.9568(4) 0.4124(3) 0.0304(16) Uani 1 1 d . B .
C6 C 0.6836(6) 0.9970(5) 0.3728(3) 0.0417(18) Uani 1 1 d D B .
C7 C 0.7118(8) 1.0775(4) 0.3732(3) 0.053(2) Uani 1 1 d . . .
H7 H 0.6633 1.1022 0.3461 0.064 Uiso 1 1 calc R . .
C8 C 0.8091(8) 1.1213(5) 0.4122(4) 0.063(3) Uani 1 1 d . . .
H8 H 0.8298 1.1766 0.4126 0.076 Uiso 1 1 calc R . .
C9 C 0.8787(7) 1.0836(5) 0.4523(3) 0.053(2) Uani 1 1 d . . .
H9 H 0.9470 1.1137 0.4799 0.064 Uiso 1 1 calc R . .
C10 C 0.8490(6) 1.0034(4) 0.4519(3) 0.0367(17) Uani 1 1 d . . .
H10 H 0.8978 0.9790 0.4791 0.044 Uiso 1 1 calc R . .
C11 C 0.7693(6) 0.8418(4) 0.5184(3) 0.0389(18) Uani 1 1 d . . .
C12 C 0.8413(7) 0.8087(5) 0.5611(4) 0.049(2) Uani 1 1 d . . .
H12 H 0.8987 0.7785 0.5470 0.059 Uiso 1 1 calc R . .
C13 C 0.8296(9) 0.8194(5) 0.6224(4) 0.069(3) Uani 1 1 d . . .
H13 H 0.8801 0.7968 0.6502 0.083 Uiso 1 1 calc R . .
C14 C 0.7488(10) 0.8611(6) 0.6458(4) 0.075(3) Uani 1 1 d . . .
H14 H 0.7413 0.8665 0.6885 0.090 Uiso 1 1 calc R . .
C15 C 0.6789(8) 0.8949(6) 0.6057(5) 0.072(3) Uani 1 1 d . . .
H15 H 0.6215 0.9244 0.6205 0.086 Uiso 1 1 calc R . .
C16 C 0.6909(7) 0.8866(5) 0.5438(4) 0.053(2) Uani 1 1 d . . .
H16 H 0.6430 0.9128 0.5176 0.064 Uiso 1 1 calc R . .
C17 C 0.4293(7) 0.8103(5) 0.4033(4) 0.052(2) Uani 1 1 d . . .
H17A H 0.3884 0.8019 0.3576 0.062 Uiso 1 1 calc R . .
H17B H 0.4685 0.8682 0.4222 0.062 Uiso 1 1 calc R . .
C18 C 0.3525(9) 0.7983(7) 0.4420(6) 0.092(4) Uani 1 1 d . . .
H18A H 0.3320 0.8534 0.4662 0.110 Uiso 1 1 calc R . .
H18B H 0.2844 0.7621 0.4131 0.110 Uiso 1 1 calc R . .
C19 C 0.4114(8) 0.7576(6) 0.4874(4) 0.071(3) Uani 1 1 d . . .
H19A H 0.3597 0.7175 0.4947 0.085 Uiso 1 1 calc R . .
H19B H 0.4480 0.8003 0.5300 0.085 Uiso 1 1 calc R . .
C20 C 0.4961(7) 0.7113(5) 0.4555(4) 0.048(2) Uani 1 1 d . . .
H20A H 0.5676 0.7190 0.4881 0.057 Uiso 1 1 calc R . .
H20B H 0.4708 0.6501 0.4355 0.057 Uiso 1 1 calc R . .
C21 C 0.9432(7) 0.9559(5) 0.2923(4) 0.053(2) Uani 1 1 d . . .
H21A H 0.9297 1.0126 0.3182 0.064 Uiso 1 1 calc R A 1
H21B H 0.9103 0.9473 0.2454 0.064 Uiso 1 1 calc R A 1
C22 C 1.057(3) 0.977(3) 0.341(3) 0.074(6) Uani 0.33(3) 1 d P B 2
H22A H 1.1111 0.9996 0.3227 0.089 Uiso 0.33(3) 1 calc PR B 2
H22B H 1.0531 1.0201 0.3823 0.089 Uiso 0.33(3) 1 calc PR B 2
C22' C 1.0628(14) 0.9491(16) 0.3039(14) 0.074(6) Uani 0.67(3) 1 d P B 1
H22C H 1.1052 1.0058 0.3208 0.089 Uiso 0.67(3) 1 calc PR B 1
H22D H 1.0813 0.9165 0.2629 0.089 Uiso 0.67(3) 1 calc PR B 1
C23 C 1.0879(7) 0.9047(7) 0.3529(5) 0.083(3) Uani 1 1 d . . .
H23A H 1.1254 0.9453 0.3963 0.099 Uiso 1 1 calc R B 1
H23B H 1.1375 0.8612 0.3403 0.099 Uiso 1 1 calc R B 1
C24 C 0.9823(6) 0.8643(5) 0.3558(4) 0.049(2) Uani 1 1 d . B .
H24A H 0.9806 0.8021 0.3410 0.059 Uiso 1 1 calc R . .
H24B H 0.9736 0.8834 0.4011 0.059 Uiso 1 1 calc R . .
C25 C 0.6517(5) 0.5467(4) 0.3500(3) 0.0286(15) Uani 1 1 d . . .
C26 C 0.6433(5) 0.4565(4) 0.3488(3) 0.0282(15) Uani 1 1 d . . .
C27 C 0.5392(6) 0.4126(5) 0.3362(3) 0.0377(17) Uani 1 1 d . . .
H27 H 0.4748 0.4404 0.3297 0.045 Uiso 1 1 calc R . .
C28 C 0.5297(6) 0.3270(4) 0.3332(3) 0.0423(19) Uani 1 1 d . . .
H28 H 0.4588 0.2970 0.3236 0.051 Uiso 1 1 calc R . .
C29 C 0.6225(7) 0.2869(4) 0.3440(4) 0.047(2) Uani 1 1 d . . .
H29 H 0.6159 0.2292 0.3416 0.056 Uiso 1 1 calc R . .
C30 C 0.7251(7) 0.3305(5) 0.3583(3) 0.045(2) Uani 1 1 d . . .
H30 H 0.7895 0.3031 0.3663 0.055 Uiso 1 1 calc R . .
C31 C 0.7349(6) 0.4154(4) 0.3610(3) 0.0396(18) Uani 1 1 d . . .
H31 H 0.8062 0.4450 0.3715 0.047 Uiso 1 1 calc R . .
C32 C 0.5123(5) 0.5167(4) 0.2482(3) 0.0292(15) Uani 1 1 d . . .
C33 C 0.3981(6) 0.5214(4) 0.2341(3) 0.0364(17) Uani 1 1 d . . .
C34 C 0.3438(6) 0.5827(5) 0.2800(4) 0.0457(19) Uani 1 1 d . . .
H34 H 0.4033 0.6149 0.3195 0.055 Uiso 1 1 calc R . .
C35 C 0.2915(8) 0.6468(5) 0.2496(4) 0.066(3) Uani 1 1 d . . .
H35A H 0.3471 0.6750 0.2360 0.100 Uiso 1 1 calc R . .
H35B H 0.2630 0.6889 0.2818 0.100 Uiso 1 1 calc R . .
H35C H 0.2307 0.6177 0.2114 0.100 Uiso 1 1 calc R . .
C36 C 0.2613(8) 0.5402(6) 0.3029(4) 0.072(3) Uani 1 1 d . . .
H36A H 0.2295 0.5831 0.3327 0.108 Uiso 1 1 calc R . .
H36B H 0.2980 0.5032 0.3259 0.108 Uiso 1 1 calc R . .
H36C H 0.2025 0.5066 0.2652 0.108 Uiso 1 1 calc R . .
C37 C 0.3314(7) 0.4670(5) 0.1764(3) 0.047(2) Uani 1 1 d . . .
H37 H 0.2543 0.4711 0.1665 0.056 Uiso 1 1 calc R . .
C38 C 0.3738(7) 0.4066(5) 0.1328(4) 0.050(2) Uani 1 1 d . . .
H38 H 0.3261 0.3676 0.0946 0.061 Uiso 1 1 calc R . .
C39 C 0.4846(6) 0.4042(5) 0.1454(3) 0.0449(19) Uani 1 1 d . . .
H39 H 0.5136 0.3639 0.1146 0.054 Uiso 1 1 calc R . .
C40 C 0.5585(6) 0.4588(4) 0.2022(3) 0.0332(16) Uani 1 1 d . . .
C41 C 0.6793(6) 0.4553(4) 0.2097(3) 0.0404(18) Uani 1 1 d . . .
H41 H 0.7159 0.4849 0.2570 0.048 Uiso 1 1 calc R . .
C42 C 0.7160(8) 0.3661(5) 0.1930(4) 0.066(3) Uani 1 1 d . . .
H42A H 0.7963 0.3702 0.1997 0.099 Uiso 1 1 calc R . .
H42B H 0.6805 0.3341 0.1472 0.099 Uiso 1 1 calc R . .
H42C H 0.6944 0.3371 0.2214 0.099 Uiso 1 1 calc R . .
C43 C 0.7232(7) 0.5058(6) 0.1705(4) 0.060(2) Uani 1 1 d . . .
H43A H 0.8029 0.5034 0.1765 0.090 Uiso 1 1 calc R . .
H43B H 0.7087 0.5648 0.1863 0.090 Uiso 1 1 calc R . .
H43C H 0.6858 0.4812 0.1240 0.090 Uiso 1 1 calc R . .
C44 C 0.8122(6) 0.5993(4) 0.4465(3) 0.0274(15) Uani 1 1 d . . .
C45 C 0.7866(6) 0.5808(4) 0.5002(3) 0.0325(16) Uani 1 1 d . . .
C46 C 0.6708(6) 0.5614(4) 0.5055(3) 0.0365(17) Uani 1 1 d . . .
H46 H 0.6169 0.5637 0.4653 0.044 Uiso 1 1 calc R . .
C47 C 0.6533(7) 0.4729(5) 0.5118(3) 0.052(2) Uani 1 1 d . . .
H47A H 0.5776 0.4622 0.5148 0.078 Uiso 1 1 calc R . .
H47B H 0.7054 0.4701 0.5513 0.078 Uiso 1 1 calc R . .
H47C H 0.6657 0.4301 0.4734 0.078 Uiso 1 1 calc R . .
C48 C 0.6475(6) 0.6268(5) 0.5656(3) 0.0450(19) Uani 1 1 d . . .
H48A H 0.5720 0.6137 0.5679 0.068 Uiso 1 1 calc R . .
H48B H 0.6559 0.6834 0.5619 0.068 Uiso 1 1 calc R . .
H48C H 0.6998 0.6249 0.6054 0.068 Uiso 1 1 calc R . .
C49 C 0.8733(6) 0.5837(5) 0.5529(3) 0.0438(19) Uani 1 1 d . . .
H49 H 0.8571 0.5715 0.5892 0.053 Uiso 1 1 calc R . .
C50 C 0.9807(6) 0.6032(5) 0.5547(4) 0.048(2) Uani 1 1 d . . .
H50 H 1.0379 0.6062 0.5921 0.058 Uiso 1 1 calc R . .
C51 C 1.0058(6) 0.6187(5) 0.5005(3) 0.0439(19) Uani 1 1 d . . .
H51 H 1.0806 0.6302 0.5006 0.053 Uiso 1 1 calc R . .
C52 C 0.9218(5) 0.6174(4) 0.4465(3) 0.0308(16) Uani 1 1 d . . .
C53 C 0.9561(5) 0.6331(5) 0.3891(3) 0.0378(17) Uani 1 1 d . . .
H53 H 0.8963 0.6615 0.3683 0.045 Uiso 1 1 calc R . .
C54 C 0.9620(6) 0.5505(5) 0.3373(4) 0.048(2) Uani 1 1 d . . .
H54A H 0.8928 0.5136 0.3255 0.072 Uiso 1 1 calc R . .
H54B H 1.0236 0.5225 0.3546 0.072 Uiso 1 1 calc R . .
H54C H 0.9735 0.5621 0.2984 0.072 Uiso 1 1 calc R . .
C55 C 1.0615(6) 0.6905(5) 0.4075(4) 0.0459(19) Uani 1 1 d . . .
H55A H 1.0771 0.6975 0.3680 0.069 Uiso 1 1 calc R . .
H55B H 1.1223 0.6658 0.4293 0.069 Uiso 1 1 calc R . .
H55C H 1.0539 0.7457 0.4373 0.069 Uiso 1 1 calc R . .
C56 C 0.6637(5) 0.8520(4) 0.1593(3) 0.0290(15) Uani 1 1 d . B .
C57 C 0.6486(6) 0.8589(4) 0.0925(3) 0.0380(18) Uani 1 1 d . . .
C58 C 0.7350(7) 0.8457(5) 0.0616(4) 0.051(2) Uani 1 1 d . . .
H58 H 0.8030 0.8329 0.0841 0.061 Uiso 1 1 calc R . .
C59 C 0.7251(9) 0.8506(6) -0.0001(4) 0.072(3) Uani 1 1 d . . .
H59 H 0.7847 0.8409 -0.0203 0.087 Uiso 1 1 calc R . .
C60 C 0.6261(11) 0.8702(6) -0.0323(5) 0.084(3) Uani 1 1 d . . .
H60 H 0.6173 0.8728 -0.0753 0.101 Uiso 1 1 calc R . .
C61 C 0.5418(9) 0.8855(6) -0.0032(4) 0.073(3) Uani 1 1 d . . .
H61 H 0.4754 0.9002 -0.0258 0.088 Uiso 1 1 calc R . .
C62 C 0.5501(7) 0.8800(5) 0.0596(4) 0.052(2) Uani 1 1 d . . .
H62 H 0.4899 0.8904 0.0793 0.062 Uiso 1 1 calc R . .
C63 C 0.7193(6) 0.7142(4) 0.1255(3) 0.0309(16) Uani 1 1 d . . .
C64 C 0.8221(6) 0.6859(4) 0.1218(3) 0.0348(17) Uani 1 1 d . . .
C65 C 0.9286(6) 0.7324(5) 0.1707(4) 0.048(2) Uani 1 1 d . . .
H65 H 0.9106 0.7868 0.1987 0.057 Uiso 1 1 calc R . .
C66 C 0.9713(7) 0.6808(5) 0.2143(4) 0.064(3) Uani 1 1 d . . .
H66A H 1.0397 0.7106 0.2463 0.096 Uiso 1 1 calc R . .
H66B H 0.9860 0.6257 0.1877 0.096 Uiso 1 1 calc R . .
H66C H 0.9160 0.6725 0.2373 0.096 Uiso 1 1 calc R . .
C67 C 1.0169(7) 0.7534(5) 0.1398(5) 0.068(3) Uani 1 1 d . . .
H67A H 1.0827 0.7832 0.1742 0.102 Uiso 1 1 calc R . .
H67B H 0.9894 0.7894 0.1135 0.102 Uiso 1 1 calc R . .
H67C H 1.0360 0.7011 0.1117 0.102 Uiso 1 1 calc R . .
C68 C 0.8278(6) 0.6117(4) 0.0713(3) 0.0401(18) Uani 1 1 d . . .
H68 H 0.8973 0.5920 0.0689 0.048 Uiso 1 1 calc R . .
C69 C 0.7340(7) 0.5677(5) 0.0257(3) 0.050(2) Uani 1 1 d . . .
H69 H 0.7393 0.5200 -0.0097 0.061 Uiso 1 1 calc R . .
C70 C 0.6310(6) 0.5932(4) 0.0315(3) 0.0412(18) Uani 1 1 d . . .
H70 H 0.5663 0.5607 0.0010 0.049 Uiso 1 1 calc R . .
C71 C 0.6210(6) 0.6641(4) 0.0802(3) 0.0349(17) Uani 1 1 d . . .
C72 C 0.5061(6) 0.6846(4) 0.0870(3) 0.0351(17) Uani 1 1 d . . .
H72 H 0.5122 0.7453 0.1142 0.042 Uiso 1 1 calc R . .
C73 C 0.4649(6) 0.6311(5) 0.1238(4) 0.047(2) Uani 1 1 d . . .
H73A H 0.3910 0.6442 0.1285 0.071 Uiso 1 1 calc R . .
H73B H 0.5155 0.6437 0.1672 0.071 Uiso 1 1 calc R . .
H73C H 0.4618 0.5710 0.0993 0.071 Uiso 1 1 calc R . .
C74 C 0.4240(6) 0.6725(5) 0.0216(3) 0.050(2) Uani 1 1 d . . .
H74A H 0.3518 0.6865 0.0289 0.074 Uiso 1 1 calc R . .
H74B H 0.4175 0.6136 -0.0064 0.074 Uiso 1 1 calc R . .
H74C H 0.4501 0.7097 0.0001 0.074 Uiso 1 1 calc R . .
C75 C 0.5775(6) 0.9797(4) 0.2032(3) 0.0313(16) Uani 1 1 d . . .
C76 C 0.4695(6) 0.9761(5) 0.2090(3) 0.0421(19) Uani 1 1 d . . .
C77 C 0.4089(6) 0.8961(5) 0.2111(4) 0.052(2) Uani 1 1 d . . .
H77 H 0.4647 0.8554 0.2152 0.063 Uiso 1 1 calc R . .
C78 C 0.3573(7) 0.9094(6) 0.2676(4) 0.066(3) Uani 1 1 d . . .
H78A H 0.4136 0.9360 0.3087 0.099 Uiso 1 1 calc R . .
H78B H 0.3262 0.8547 0.2674 0.099 Uiso 1 1 calc R . .
H78C H 0.2985 0.9460 0.2636 0.099 Uiso 1 1 calc R . .
C79 C 0.3205(7) 0.8536(5) 0.1481(4) 0.063(2) Uani 1 1 d . . .
H79A H 0.3532 0.8436 0.1107 0.094 Uiso 1 1 calc R . .
H79B H 0.2617 0.8902 0.1439 0.094 Uiso 1 1 calc R . .
H79C H 0.2895 0.7996 0.1491 0.094 Uiso 1 1 calc R . .
C80 C 0.4119(7) 1.0445(5) 0.2089(4) 0.048(2) Uani 1 1 d . . .
H80 H 0.3375 1.0413 0.2117 0.058 Uiso 1 1 calc R . .
C81 C 0.4594(7) 1.1174(5) 0.2048(3) 0.051(2) Uani 1 1 d . . .
H81 H 0.4192 1.1649 0.2065 0.062 Uiso 1 1 calc R . .
C82 C 0.5654(6) 1.1204(4) 0.1983(3) 0.0433(19) Uani 1 1 d . . .
H82 H 0.5979 1.1702 0.1945 0.052 Uiso 1 1 calc R . .
C83 C 0.6264(7) 1.0527(5) 0.1971(3) 0.0425(19) Uani 1 1 d . . .
C84 C 0.7429(6) 1.0611(4) 0.1875(3) 0.0427(19) Uani 1 1 d . . .
H84 H 0.7750 1.0071 0.1869 0.051 Uiso 1 1 calc R . .
C85 C 0.8192(7) 1.1338(5) 0.2441(4) 0.055(2) Uani 1 1 d . . .
H85A H 0.8931 1.1366 0.2367 0.083 Uiso 1 1 calc R . .
H85B H 0.8236 1.1233 0.2857 0.083 Uiso 1 1 calc R . .
H85C H 0.7890 1.1875 0.2459 0.083 Uiso 1 1 calc R . .
C86 C 0.7445(7) 1.0766(5) 0.1234(4) 0.058(2) Uani 1 1 d . . .
H86A H 0.8206 1.0801 0.1193 0.088 Uiso 1 1 calc R . .
H86B H 0.7142 1.1298 0.1231 0.088 Uiso 1 1 calc R . .
H86C H 0.6997 1.0300 0.0866 0.088 Uiso 1 1 calc R . .
N1 N 0.5816(4) 0.5730(3) 0.3073(2) 0.0263(12) Uani 1 1 d . . .
N2 N 0.7285(4) 0.6073(3) 0.3932(2) 0.0303(13) Uani 1 1 d . . .
N3 N 0.7107(4) 0.7885(3) 0.1754(2) 0.0270(12) Uani 1 1 d . B .
N4 N 0.6387(5) 0.9101(3) 0.2093(3) 0.0324(13) Uani 1 1 d . B .
O1 O 0.5070(4) 0.7489(3) 0.4052(2) 0.0371(11) Uani 1 1 d . . .
O2 O 0.8945(4) 0.8906(3) 0.3122(2) 0.0351(11) Uani 1 1 d . B .
Lu1 Lu 0.65650(2) 0.717086(17) 0.358952(13) 0.02708(9) Uani 1 1 d . B .
Lu2 Lu 0.71174(2) 0.845072(17) 0.285567(13) 0.02740(9) Uani 1 1 d . . .
H2 H 0.576(5) 0.768(4) 0.285(3) 0.039(18) Uiso 1 1 d . . .
H1 H 0.751(6) 0.720(5) 0.302(4) 0.08(3) Uiso 1 1 d . . .
H3 H 0.8543(19) 0.814(4) 0.448(3) 0.027(17) Uiso 1 1 d D . .
H6 H 0.6071(15) 0.980(4) 0.355(3) 0.050 Uiso 1 1 d D . .
H4 H 0.6392(19) 0.844(4) 0.389(3) 0.050 Uiso 1 1 d D . .

loop_
_atom_site_aniso_label
_atom_site_aniso_U_11
_atom_site_aniso_U_22
_atom_site_aniso_U_33
_atom_site_aniso_U_23
_atom_site_aniso_U_13
_atom_site_aniso_U_12
C3 0.038(4) 0.034(4) 0.031(4) 0.011(3) 0.006(3) 0.002(3)
C4 0.039(4) 0.031(4) 0.026(4) -0.001(3) -0.001(3) 0.001(3)
C5 0.037(4) 0.030(4) 0.026(4) 0.010(3) 0.009(3) 0.004(3)
C6 0.040(5) 0.048(5) 0.028(4) 0.008(3) -0.003(3) 0.005(4)
C7 0.093(7) 0.022(4) 0.034(4) 0.007(3) -0.003(4) 0.017(4)
C8 0.104(8) 0.024(4) 0.049(5) 0.012(4) -0.006(5) -0.002(5)
C9 0.077(6) 0.040(5) 0.032(4) 0.007(4) 0.004(4) -0.025(4)
C10 0.045(5) 0.027(4) 0.029(4) 0.004(3) -0.002(3) 0.000(3)
C11 0.043(5) 0.030(4) 0.035(4) 0.009(3) -0.002(4) -0.008(3)
C12 0.067(6) 0.036(5) 0.037(5) 0.007(4) 0.007(4) -0.010(4)
C13 0.117(9) 0.048(6) 0.029(5) 0.010(4) 0.000(5) -0.024(6)
C14 0.106(9) 0.068(7) 0.037(5) 0.000(5) 0.023(6) -0.033(6)
C15 0.071(7) 0.074(7) 0.052(6) -0.013(5) 0.030(5) -0.014(5)
C16 0.048(5) 0.052(5) 0.039(5) -0.009(4) 0.007(4) -0.013(4)
C17 0.045(5) 0.053(5) 0.064(6) 0.025(4) 0.015(4) 0.019(4)
C18 0.075(8) 0.123(9) 0.133(10) 0.087(8) 0.066(7) 0.044(7)
C19 0.066(7) 0.099(8) 0.062(6) 0.034(6) 0.031(5) 0.013(6)
C20 0.058(5) 0.044(5) 0.049(5) 0.023(4) 0.019(4) 0.005(4)
C21 0.053(5) 0.036(5) 0.071(6) 0.028(4) 0.003(4) -0.002(4)
C22 0.041(7) 0.110(16) 0.093(17) 0.061(15) 0.023(11) -0.014(8)
C22' 0.041(7) 0.110(16) 0.093(17) 0.061(15) 0.023(11) -0.014(8)
C23 0.037(6) 0.134(10) 0.077(7) 0.053(7) -0.008(5) -0.009(6)
C24 0.035(5) 0.063(6) 0.050(5) 0.023(4) 0.003(4) 0.013(4)
C25 0.033(4) 0.027(4) 0.023(3) 0.004(3) 0.007(3) -0.006(3)
C26 0.036(4) 0.028(4) 0.020(3) 0.011(3) 0.002(3) 0.002(3)
C27 0.038(4) 0.045(5) 0.032(4) 0.014(3) 0.011(3) 0.002(4)
C28 0.047(5) 0.033(4) 0.041(4) 0.011(3) 0.003(4) -0.007(4)
C29 0.065(6) 0.023(4) 0.046(5) 0.009(3) 0.007(4) -0.002(4)
C30 0.056(5) 0.035(5) 0.045(5) 0.019(4) 0.003(4) 0.008(4)
C31 0.037(4) 0.039(5) 0.042(4) 0.016(4) 0.003(3) 0.004(3)
C32 0.032(4) 0.029(4) 0.023(4) 0.011(3) -0.003(3) -0.008(3)
C33 0.037(4) 0.039(4) 0.031(4) 0.013(3) 0.003(3) -0.004(3)
C34 0.034(4) 0.057(5) 0.043(5) 0.014(4) 0.006(4) 0.005(4)
C35 0.068(7) 0.069(6) 0.067(6) 0.021(5) 0.027(5) 0.022(5)
C36 0.069(7) 0.094(8) 0.063(6) 0.028(6) 0.033(5) 0.014(6)
C37 0.044(5) 0.062(5) 0.027(4) 0.011(4) -0.002(4) -0.007(4)
C38 0.049(5) 0.054(5) 0.037(5) 0.006(4) 0.002(4) -0.013(4)
C39 0.050(5) 0.048(5) 0.029(4) 0.002(4) 0.010(4) -0.001(4)
C40 0.034(4) 0.041(4) 0.020(4) 0.011(3) -0.001(3) -0.002(3)
C41 0.050(5) 0.036(4) 0.030(4) 0.005(3) 0.008(3) 0.004(4)
C42 0.071(7) 0.042(5) 0.081(7) 0.015(5) 0.017(5) 0.026(5)
C43 0.040(5) 0.093(7) 0.058(5) 0.037(5) 0.018(4) -0.005(5)
C44 0.038(4) 0.018(3) 0.024(4) 0.007(3) 0.001(3) 0.002(3)
C45 0.032(4) 0.029(4) 0.033(4) 0.007(3) 0.007(3) 0.006(3)
C46 0.043(5) 0.035(4) 0.033(4) 0.016(3) 0.005(3) 0.004(3)
C47 0.070(6) 0.050(5) 0.031(4) 0.014(4) 0.002(4) -0.007(4)
C48 0.053(5) 0.045(5) 0.037(4) 0.013(4) 0.014(4) -0.002(4)
C49 0.042(5) 0.053(5) 0.033(4) 0.018(4) -0.002(3) 0.000(4)
C50 0.037(5) 0.062(6) 0.041(5) 0.021(4) -0.008(4) 0.002(4)
C51 0.021(4) 0.059(5) 0.047(5) 0.016(4) 0.000(3) 0.006(4)
C52 0.030(4) 0.030(4) 0.029(4) 0.010(3) -0.002(3) 0.005(3)
C53 0.020(4) 0.050(5) 0.043(4) 0.019(4) 0.002(3) 0.002(3)
C54 0.043(5) 0.058(5) 0.044(5) 0.018(4) 0.012(4) 0.003(4)
C55 0.042(5) 0.049(5) 0.048(5) 0.016(4) 0.013(4) 0.010(4)
C56 0.025(4) 0.031(4) 0.022(3) 0.005(3) -0.004(3) -0.011(3)
C57 0.057(5) 0.025(4) 0.028(4) 0.008(3) 0.005(4) 0.000(3)
C58 0.069(6) 0.044(5) 0.045(5) 0.020(4) 0.019(4) 0.007(4)
C59 0.097(8) 0.080(7) 0.055(6) 0.035(5) 0.028(6) 0.026(6)
C60 0.137(11) 0.081(8) 0.040(6) 0.026(5) 0.024(7) 0.010(7)
C61 0.102(9) 0.062(6) 0.044(6) 0.030(5) -0.019(5) 0.002(6)
C62 0.073(6) 0.037(5) 0.037(5) 0.010(4) 0.002(4) -0.005(4)
C63 0.039(4) 0.026(4) 0.030(4) 0.012(3) 0.007(3) 0.006(3)
C64 0.044(5) 0.032(4) 0.026(4) 0.009(3) 0.005(3) 0.002(3)
C65 0.049(5) 0.040(5) 0.046(5) 0.001(4) 0.015(4) -0.003(4)
C66 0.053(6) 0.073(7) 0.049(5) 0.004(5) 0.002(4) 0.010(5)
C67 0.055(6) 0.056(6) 0.087(7) 0.016(5) 0.020(5) -0.013(5)
C68 0.040(5) 0.038(4) 0.047(5) 0.015(4) 0.019(4) 0.011(4)
C69 0.084(7) 0.033(4) 0.028(4) -0.001(3) 0.017(4) 0.007(4)
C70 0.042(5) 0.036(4) 0.036(4) -0.003(3) 0.011(4) 0.007(4)
C71 0.042(4) 0.032(4) 0.034(4) 0.015(3) 0.009(3) 0.000(3)
C72 0.038(4) 0.033(4) 0.028(4) 0.005(3) 0.003(3) 0.003(3)
C73 0.046(5) 0.045(5) 0.048(5) 0.011(4) 0.013(4) -0.002(4)
C74 0.047(5) 0.059(5) 0.037(4) 0.013(4) 0.002(4) 0.006(4)
C75 0.033(4) 0.031(4) 0.022(4) 0.006(3) -0.005(3) 0.001(3)
C76 0.041(5) 0.037(5) 0.045(5) 0.013(4) 0.004(4) 0.015(4)
C77 0.036(5) 0.049(5) 0.077(6) 0.029(5) 0.012(4) 0.020(4)
C78 0.049(6) 0.072(7) 0.079(7) 0.034(5) 0.007(5) 0.007(5)
C79 0.043(5) 0.062(6) 0.072(6) 0.009(5) 0.012(5) -0.002(4)
C80 0.042(5) 0.048(5) 0.052(5) 0.014(4) 0.008(4) 0.015(4)
C81 0.060(6) 0.040(5) 0.040(5) 0.003(4) -0.004(4) 0.017(4)
C82 0.047(5) 0.028(4) 0.047(5) 0.010(3) 0.000(4) 0.010(4)
C83 0.058(5) 0.039(5) 0.027(4) 0.012(3) 0.002(4) 0.007(4)
C84 0.051(5) 0.033(4) 0.041(4) 0.016(4) 0.001(4) 0.000(4)
C85 0.062(6) 0.053(5) 0.043(5) 0.013(4) 0.003(4) -0.004(4)
C86 0.077(7) 0.049(5) 0.058(5) 0.028(4) 0.019(5) 0.013(5)
N1 0.028(3) 0.024(3) 0.023(3) 0.007(2) 0.000(2) 0.002(2)
N2 0.030(3) 0.034(3) 0.028(3) 0.014(3) 0.004(3) 0.003(3)
N3 0.033(3) 0.016(3) 0.026(3) 0.005(2) -0.002(2) 0.003(2)
N4 0.038(4) 0.022(3) 0.030(3) 0.006(3) -0.002(3) 0.006(3)
O1 0.035(3) 0.038(3) 0.042(3) 0.017(2) 0.011(2) 0.005(2)
O2 0.028(3) 0.041(3) 0.036(3) 0.020(2) -0.002(2) -0.004(2)
Lu1 0.02716(18) 0.02581(18) 0.02628(17) 0.00826(13) 0.00344(13) 0.00073(13)
Lu2 0.02890(18) 0.02588(18) 0.02443(17) 0.00776(13) 0.00175(13) 0.00108(13)

loop_
_atom_type_symbol
_atom_type_description
_atom_type_scat_dispersion_real
_atom_type_scat_dispersion_imag
_atom_type_scat_source
C C 0.0033 0.0016 'International Tables Vol C Tables 4.2.6.8 and 6.1.1.4'
H H 0.0000 0.0000 'International Tables Vol C Tables 4.2.6.8 and 6.1.1.4'
N N 0.0061 0.0033 'International Tables Vol C Tables 4.2.6.8 and 6.1.1.4'
O O 0.0106 0.0060 'International Tables Vol C Tables 4.2.6.8 and 6.1.1.4'
Lu Lu -0.4720 5.8584 'International Tables Vol C Tables 4.2.6.8 and 6.1.1.4'

loop_
_geom_angle_atom_site_label_1
_geom_angle_atom_site_label_2
_geom_angle_atom_site_label_3
_geom_angle
C11 C3 C4 120.7(6)
C11 C3 Lu1 123.9(5)
C4 C3 Lu1 75.2(4)
C11 C3 H3 110(3)
C4 C3 H3 116(3)
Lu1 C3 H3 108(3)
C5 C4 C3 126.0(6)
C5 C4 Lu1 159.5(5)
C3 C4 Lu1 69.0(4)
C5 C4 Lu2 81.5(4)
C3 C4 Lu2 126.1(5)
Lu1 C4 Lu2 78.06(19)
C5 C4 H4 122(4)
C3 C4 H4 109(4)
Lu1 C4 H4 54(4)
Lu2 C4 H4 82(4)
C10 C5 C6 115.1(6)
C10 C5 C4 123.5(6)
C6 C5 C4 121.2(6)
C10 C5 Lu2 126.9(5)
C6 C5 Lu2 75.0(4)
C4 C5 Lu2 67.6(4)
C7 C6 C5 123.7(7)
C7 C6 Lu2 127.7(5)
C5 C6 Lu2 75.8(4)
C7 C6 H6 111(4)
C5 C6 H6 122(4)
Lu2 C6 H6 86(4)
C8 C7 C6 119.8(7)
C8 C7 H7 120.1
C6 C7 H7 120.1
C7 C8 C9 118.9(7)
C7 C8 H8 120.5
C9 C8 H8 120.5
C10 C9 C8 120.7(8)
C10 C9 H9 119.6
C8 C9 H9 119.6
C9 C10 C5 121.7(7)
C9 C10 H10 119.1
C5 C10 H10 119.1
C16 C11 C12 115.6(7)
C16 C11 C3 124.4(7)
C12 C11 C3 120.0(7)
C13 C12 C11 120.7(8)
C13 C12 H12 119.6
C11 C12 H12 119.6
C14 C13 C12 122.9(9)
C14 C13 H13 118.5
C12 C13 H13 118.5
C13 C14 C15 117.5(9)
C13 C14 H14 121.3
C15 C14 H14 121.3
C14 C15 C16 120.6(9)
C14 C15 H15 119.7
C16 C15 H15 119.7
C11 C16 C15 122.6(9)
C11 C16 H16 118.7
C15 C16 H16 118.7
O1 C17 C18 107.3(7)
O1 C17 H17A 110.3
C18 C17 H17A 110.3
O1 C17 H17B 110.3
C18 C17 H17B 110.3
H17A C17 H17B 108.5
C19 C18 C17 106.0(8)
C19 C18 H18A 110.5
C17 C18 H18A 110.5
C19 C18 H18B 110.5
C17 C18 H18B 110.5
H18A C18 H18B 108.7
C18 C19 C20 105.9(7)
C18 C19 H19A 110.6
C20 C19 H19A 110.6
C18 C19 H19B 110.6
C20 C19 H19B 110.6
H19A C19 H19B 108.7
O1 C20 C19 105.6(6)
O1 C20 H20A 110.6
C19 C20 H20A 110.6
O1 C20 H20B 110.6
C19 C20 H20B 110.6
H20A C20 H20B 108.8
O2 C21 C22' 107.2(9)
O2 C21 C22 100.0(16)
C22' C21 C22 32.2(16)
O2 C21 H21A 110.3
C22' C21 H21A 110.3
C22 C21 H21A 84.4
O2 C21 H21B 110.3
C22' C21 H21B 110.3
C22 C21 H21B 139.3
H21A C21 H21B 108.5
C23 C22 C21 108(3)
C23 C22 H22A 110.0
C21 C22 H22A 110.0
C23 C22 H22B 110.0
C21 C22 H22B 110.0
H22A C22 H22B 108.4
C21 C22' C23 105.4(13)
C21 C22' H22C 110.7
C23 C22' H22C 110.7
C21 C22' H22D 110.7
C23 C22' H22D 110.7
H22C C22' H22D 108.8
C22 C23 C22' 33.8(19)
C22 C23 C24 102.0(18)
C22' C23 C24 108.4(9)
C22 C23 H23A 82.1
C22' C23 H23A 110.0
C24 C23 H23A 110.0
C22 C23 H23B 139.5
C22' C23 H23B 110.0
C24 C23 H23B 110.0
H23A C23 H23B 108.4
O2 C24 C23 106.1(6)
O2 C24 H24A 110.5
C23 C24 H24A 110.5
O2 C24 H24B 110.5
C23 C24 H24B 110.5
H24A C24 H24B 108.7
N1 C25 N2 114.0(6)
N1 C25 C26 121.9(6)
N2 C25 C26 124.1(6)
N1 C25 Lu1 58.3(3)
N2 C25 Lu1 56.0(3)
C26 C25 Lu1 175.6(4)
C31 C26 C27 118.3(6)
C31 C26 C25 122.2(6)
C27 C26 C25 119.5(6)
C26 C27 C28 120.2(7)
C26 C27 H27 119.9
C28 C27 H27 119.9
C29 C28 C27 120.3(7)
C29 C28 H28 119.9
C27 C28 H28 119.9
C28 C29 C30 119.7(7)
C28 C29 H29 120.1
C30 C29 H29 120.1
C29 C30 C31 120.2(7)
C29 C30 H30 119.9
C31 C30 H30 119.9
C26 C31 C30 121.3(7)
C26 C31 H31 119.4
C30 C31 H31 119.4
C33 C32 C40 120.0(6)
C33 C32 N1 119.5(6)
C40 C32 N1 120.5(6)
C37 C33 C32 119.1(7)
C37 C33 C34 118.0(7)
C32 C33 C34 122.8(6)
C36 C34 C33 113.3(7)
C36 C34 C35 110.6(7)
C33 C34 C35 111.2(6)
C36 C34 H34 107.1
C33 C34 H34 107.1
C35 C34 H34 107.1
C34 C35 H35A 109.5
C34 C35 H35B 109.5
H35A C35 H35B 109.5
C34 C35 H35C 109.5
H35A C35 H35C 109.5
H35B C35 H35C 109.5
C34 C36 H36A 109.5
C34 C36 H36B 109.5
H36A C36 H36B 109.5
C34 C36 H36C 109.5
H36A C36 H36C 109.5
H36B C36 H36C 109.5
C33 C37 C38 121.9(8)
C33 C37 H37 119.1
C38 C37 H37 119.1
C39 C38 C37 118.8(7)
C39 C38 H38 120.6
C37 C38 H38 120.6
C38 C39 C40 122.8(7)
C38 C39 H39 118.6
C40 C39 H39 118.6
C39 C40 C32 117.3(6)
C39 C40 C41 118.9(6)
C32 C40 C41 123.8(6)
C40 C41 C42 115.4(7)
C40 C41 C43 110.7(6)
C42 C41 C43 110.4(6)
C40 C41 H41 106.6
C42 C41 H41 106.6
C43 C41 H41 106.6
C41 C42 H42A 109.5
C41 C42 H42B 109.5
H42A C42 H42B 109.5
C41 C42 H42C 109.5
H42A C42 H42C 109.5
H42B C42 H42C 109.5
C41 C43 H43A 109.5
C41 C43 H43B 109.5
H43A C43 H43B 109.5
C41 C43 H43C 109.5
H43A C43 H43C 109.5
H43B C43 H43C 109.5
C52 C44 C45 120.3(6)
C52 C44 N2 117.2(6)
C45 C44 N2 122.3(6)
C49 C45 C44 118.0(6)
C49 C45 C46 117.4(6)
C44 C45 C46 124.6(6)
C45 C46 C48 110.7(6)
C45 C46 C47 111.5(6)
C48 C46 C47 108.2(6)
C45 C46 H46 108.8
C48 C46 H46 108.8
C47 C46 H46 108.8
C46 C47 H47A 109.5
C46 C47 H47B 109.5
H47A C47 H47B 109.5
C46 C47 H47C 109.5
H47A C47 H47C 109.5
H47B C47 H47C 109.5
C46 C48 H48A 109.5
C46 C48 H48B 109.5
H48A C48 H48B 109.5
C46 C48 H48C 109.5
H48A C48 H48C 109.5
H48B C48 H48C 109.5
C50 C49 C45 122.7(7)
C50 C49 H49 118.7
C45 C49 H49 118.7
C49 C50 C51 119.1(7)
C49 C50 H50 120.4
C51 C50 H50 120.4
C52 C51 C50 120.6(7)
C52 C51 H51 119.7
C50 C51 H51 119.7
C51 C52 C44 119.3(6)
C51 C52 C53 117.3(6)
C44 C52 C53 123.4(5)
C55 C53 C54 110.1(6)
C55 C53 C52 114.8(6)
C54 C53 C52 111.3(6)
C55 C53 H53 106.7
C54 C53 H53 106.7
C52 C53 H53 106.7
C53 C54 H54A 109.5
C53 C54 H54B 109.5
H54A C54 H54B 109.5
C53 C54 H54C 109.5
H54A C54 H54C 109.5
H54B C54 H54C 109.5
C53 C55 H55A 109.5
C53 C55 H55B 109.5
H55A C55 H55B 109.5
C53 C55 H55C 109.5
H55A C55 H55C 109.5
H55B C55 H55C 109.5
N3 C56 N4 113.8(5)
N3 C56 C57 121.9(6)
N4 C56 C57 124.2(6)
N3 C56 Lu2 57.2(3)
N4 C56 Lu2 56.6(3)
C57 C56 Lu2 174.7(5)
C58 C57 C62 118.2(7)
C58 C57 C56 120.0(7)
C62 C57 C56 121.8(7)
C59 C58 C57 122.4(8)
C59 C58 H58 118.8
C57 C58 H58 118.8
C58 C59 C60 118.5(9)
C58 C59 H59 120.8
C60 C59 H59 120.8
C61 C60 C59 120.8(9)
C61 C60 H60 119.6
C59 C60 H60 119.6
C60 C61 C62 121.6(9)
C60 C61 H61 119.2
C62 C61 H61 119.2
C57 C62 C61 118.7(8)
C57 C62 H62 120.7
C61 C62 H62 120.7
C64 C63 N3 120.8(6)
C64 C63 C71 119.1(6)
N3 C63 C71 120.0(6)
C63 C64 C68 119.3(6)
C63 C64 C65 122.1(6)
C68 C64 C65 118.6(7)
C66 C65 C67 110.4(7)
C66 C65 C64 109.0(6)
C67 C65 C64 114.2(6)
C66 C65 H65 107.7
C67 C65 H65 107.7
C64 C65 H65 107.7
C65 C66 H66A 109.5
C65 C66 H66B 109.5
H66A C66 H66B 109.5
C65 C66 H66C 109.5
H66A C66 H66C 109.5
H66B C66 H66C 109.5
C65 C67 H67A 109.5
C65 C67 H67B 109.5
H67A C67 H67B 109.5
C65 C67 H67C 109.5
H67A C67 H67C 109.5
H67B C67 H67C 109.5
C69 C68 C64 120.9(7)
C69 C68 H68 119.6
C64 C68 H68 119.6
C68 C69 C70 119.8(7)
C68 C69 H69 120.1
C70 C69 H69 120.1
C71 C70 C69 121.5(7)
C71 C70 H70 119.3
C69 C70 H70 119.3
C70 C71 C63 119.2(7)
C70 C71 C72 118.8(6)
C63 C71 C72 122.0(6)
C71 C72 C74 113.1(6)
C71 C72 C73 109.2(6)
C74 C72 C73 111.0(6)
C71 C72 H72 107.8
C74 C72 H72 107.8
C73 C72 H72 107.8
C72 C73 H73A 109.5
C72 C73 H73B 109.5
H73A C73 H73B 109.5
C72 C73 H73C 109.5
H73A C73 H73C 109.5
H73B C73 H73C 109.5
C72 C74 H74A 109.5
C72 C74 H74B 109.5
H74A C74 H74B 109.5
C72 C74 H74C 109.5
H74A C74 H74C 109.5
H74B C74 H74C 109.5
C76 C75 C83 119.9(6)
C76 C75 N4 117.8(6)
C83 C75 N4 122.0(6)
C80 C76 C75 119.3(7)
C80 C76 C77 118.3(7)
C75 C76 C77 122.3(6)
C78 C77 C79 108.5(7)
C78 C77 C76 114.7(7)
C79 C77 C76 111.7(7)
C78 C77 H77 107.2
C79 C77 H77 107.2
C76 C77 H77 107.2
C77 C78 H78A 109.5
C77 C78 H78B 109.5
H78A C78 H78B 109.5
C77 C78 H78C 109.5
H78A C78 H78C 109.5
H78B C78 H78C 109.5
C77 C79 H79A 109.5
C77 C79 H79B 109.5
H79A C79 H79B 109.5
C77 C79 H79C 109.5
H79A C79 H79C 109.5
H79B C79 H79C 109.5
C76 C80 C81 121.7(8)
C76 C80 H80 119.1
C81 C80 H80 119.1
C82 C81 C80 118.9(7)
C82 C81 H81 120.6
C80 C81 H81 120.6
C81 C82 C83 121.7(8)
C81 C82 H82 119.2
C83 C82 H82 119.2
C82 C83 C75 118.5(8)
C82 C83 C84 117.8(7)
C75 C83 C84 123.7(6)
C86 C84 C83 112.9(6)
C86 C84 C85 107.9(6)
C83 C84 C85 111.9(6)
C86 C84 H84 108.0
C83 C84 H84 108.0
C85 C84 H84 108.0
C84 C85 H85A 109.5
C84 C85 H85B 109.5
H85A C85 H85B 109.5
C84 C85 H85C 109.5
H85A C85 H85C 109.5
H85B C85 H85C 109.5
C84 C86 H86A 109.5
C84 C86 H86B 109.5
H86A C86 H86B 109.5
C84 C86 H86C 109.5
H86A C86 H86C 109.5
H86B C86 H86C 109.5
C25 N1 C32 122.9(5)
C25 N1 Lu1 93.4(4)
C32 N1 Lu1 142.2(4)
C25 N2 C44 127.0(5)
C25 N2 Lu1 95.6(4)
C44 N2 Lu1 136.7(4)
C56 N3 C63 119.6(5)
C56 N3 Lu2 94.0(4)
C63 N3 Lu2 144.6(4)
C56 N4 C75 124.4(5)
C56 N4 Lu2 94.5(4)
C75 N4 Lu2 140.8(4)
C17 O1 C20 108.9(5)
C17 O1 Lu1 133.2(4)
C20 O1 Lu1 117.0(4)
C21 O2 C24 108.4(5)
C21 O2 Lu2 125.4(4)
C24 O2 Lu2 126.1(4)
N2 Lu1 O1 105.52(17)
N2 Lu1 N1 56.66(18)
O1 Lu1 N1 91.73(17)
N2 Lu1 C3 92.9(2)
O1 Lu1 C3 90.8(2)
N1 Lu1 C3 148.9(2)
N2 Lu1 C4 128.5(2)
O1 Lu1 C4 84.8(2)
N1 Lu1 C4 174.5(2)
C3 Lu1 C4 35.8(2)
N2 Lu1 C25 28.42(18)
O1 Lu1 C25 98.21(17)
N1 Lu1 C25 28.32(17)
C3 Lu1 C25 120.8(2)
C4 Lu1 C25 156.6(2)
N2 Lu1 Lu2 140.63(13)
O1 Lu1 Lu2 113.40(11)
N1 Lu1 Lu2 125.58(12)
C3 Lu1 Lu2 81.12(16)
C4 Lu1 Lu2 52.65(16)
C25 Lu1 Lu2 141.79(12)
N2 Lu1 H2 152.3(15)
O1 Lu1 H2 87.0(16)
N1 Lu1 H2 99.2(16)
C3 Lu1 H2 111.9(16)
C4 Lu1 H2 76.4(16)
C25 Lu1 H2 126.8(16)
Lu2 Lu1 H2 40.2(16)
N2 Lu1 H1 97(2)
O1 Lu1 H1 157(2)
N1 Lu1 H1 97(2)
C3 Lu1 H1 93(2)
C4 Lu1 H1 85(2)
C25 Lu1 H1 100(2)
Lu2 Lu1 H1 45(2)
H2 Lu1 H1 70(3)
N2 Lu1 H4 144.4(16)
O1 Lu1 H4 66.5(12)
N1 Lu1 H4 151.6(5)
C3 Lu1 H4 54.2(11)
C4 Lu1 H4 23.1(5)
C25 Lu1 H4 162.6(17)
Lu2 Lu1 H4 55.6(18)
H2 Lu1 H4 63(2)
H1 Lu1 H4 97(3)
O2 Lu2 N4 102.28(18)
O2 Lu2 N3 91.02(17)
N4 Lu2 N3 57.64(17)
O2 Lu2 C4 90.9(2)
N4 Lu2 C4 134.9(2)
N3 Lu2 C4 166.22(19)
O2 Lu2 C56 96.88(17)
N4 Lu2 C56 28.88(18)
N3 Lu2 C56 28.77(17)
C4 Lu2 C56 163.5(2)
O2 Lu2 C6 88.2(2)
N4 Lu2 C6 82.41(19)
N3 Lu2 C6 138.88(19)
C4 Lu2 C6 54.8(2)
C56 Lu2 C6 110.7(2)
O2 Lu2 C5 76.64(18)
N4 Lu2 C5 110.99(18)
N3 Lu2 C5 161.46(19)
C4 Lu2 C5 30.9(2)
C56 Lu2 C5 137.98(19)
C6 Lu2 C5 29.22(18)
O2 Lu2 Lu1 112.80(11)
N4 Lu2 Lu1 144.86(14)
N3 Lu2 Lu1 117.76(12)
C4 Lu2 Lu1 49.29(16)
C56 Lu2 Lu1 137.64(13)
C6 Lu2 Lu1 100.18(16)
C5 Lu2 Lu1 80.17(13)
O2 Lu2 H2 153.5(16)
N4 Lu2 H2 103.7(16)
N3 Lu2 H2 98.4(16)
C4 Lu2 H2 74.4(16)
C56 Lu2 H2 103.3(16)
C6 Lu2 H2 100.4(16)
C5 Lu2 H2 98.7(16)
Lu1 Lu2 H2 41.2(16)
O2 Lu2 H1 91(2)
N4 Lu2 H1 145.6(19)
N3 Lu2 H1 90.9(18)
C4 Lu2 H1 75.5(18)
C56 Lu2 H1 118.8(18)
C6 Lu2 H1 130.2(18)
C5 Lu2 H1 102.9(18)
Lu1 Lu2 H1 36.6(18)
H2 Lu2 H1 65(2)

loop_
_geom_bond_atom_site_label_1
_geom_bond_atom_site_label_2
_geom_bond_distance
C3 C11 1.472(9)
C3 C4 1.503(9)
C3 Lu1 2.398(7)
C3 H3 0.998(10)
C4 C5 1.445(9)
C4 Lu1 2.483(7)
C4 Lu2 2.604(7)
C4 H4 1.000(5)
C5 C10 1.398(9)
C5 C6 1.402(9)
C5 Lu2 2.785(6)
C6 C7 1.377(10)
C6 Lu2 2.775(7)
C6 H6 0.946(10)
C7 C8 1.356(11)
C7 H7 0.9500
C8 C9 1.405(10)
C8 H8 0.9500
C9 C10 1.377(9)
C9 H9 0.9500
C10 H10 0.9500
C11 C16 1.374(10)
C11 C12 1.408(10)
C12 C13 1.360(10)
C12 H12 0.9500
C13 C14 1.360(13)
C13 H13 0.9500
C14 C15 1.365(13)
C14 H14 0.9500
C15 C16 1.382(11)
C15 H15 0.9500
C16 H16 0.9500
C17 O1 1.443(8)
C17 C18 1.476(11)
C17 H17A 0.9900
C17 H17B 0.9900
C18 C19 1.462(12)
C18 H18A 0.9900
C18 H18B 0.9900
C19 C20 1.515(10)
C19 H19A 0.9900
C19 H19B 0.9900
C20 O1 1.469(8)
C20 H20A 0.9900
C20 H20B 0.9900
C21 O2 1.463(8)
C21 C22' 1.476(19)
C21 C22 1.53(4)
C21 H21A 0.9900
C21 H21B 0.9900
C22 C23 1.36(5)
C22 H22A 0.9900
C22 H22B 0.9900
C22' C23 1.48(2)
C22' H22C 0.9900
C22' H22D 0.9900
C23 C24 1.488(11)
C23 H23A 0.9900
C23 H23B 0.9900
C24 O2 1.464(8)
C24 H24A 0.9900
C24 H24B 0.9900
C25 N1 1.328(8)
C25 N2 1.336(8)
C25 C26 1.501(9)
C25 Lu1 2.794(6)
C26 C31 1.374(9)
C26 C27 1.399(9)
C27 C28 1.413(9)
C27 H27 0.9500
C28 C29 1.371(10)
C28 H28 0.9500
C29 C30 1.376(10)
C29 H29 0.9500
C30 C31 1.402(9)
C30 H30 0.9500
C31 H31 0.9500
C32 C33 1.403(9)
C32 C40 1.421(9)
C32 N1 1.423(8)
C33 C37 1.381(9)
C33 C34 1.510(10)
C34 C36 1.498(11)
C34 C35 1.523(10)
C34 H34 1.0000
C35 H35A 0.9800
C35 H35B 0.9800
C35 H35C 0.9800
C36 H36A 0.9800
C36 H36B 0.9800
C36 H36C 0.9800
C37 C38 1.384(10)
C37 H37 0.9500
C38 C39 1.357(10)
C38 H38 0.9500
C39 C40 1.408(9)
C39 H39 0.9500
C40 C41 1.490(10)
C41 C42 1.537(9)
C41 C43 1.554(10)
C41 H41 1.0000
C42 H42A 0.9800
C42 H42B 0.9800
C42 H42C 0.9800
C43 H43A 0.9800
C43 H43B 0.9800
C43 H43C 0.9800
C44 C52 1.396(9)
C44 C45 1.420(9)
C44 N2 1.433(8)
C45 C49 1.388(9)
C45 C46 1.515(9)
C46 C48 1.539(9)
C46 C47 1.544(9)
C46 H46 1.0000
C47 H47A 0.9800
C47 H47B 0.9800
C47 H47C 0.9800
C48 H48A 0.9800
C48 H48B 0.9800
C48 H48C 0.9800
C49 C50 1.362(10)
C49 H49 0.9500
C50 C51 1.404(10)
C50 H50 0.9500
C51 C52 1.395(9)
C51 H51 0.9500
C52 C53 1.526(9)
C53 C55 1.503(9)
C53 C54 1.521(10)
C53 H53 1.0000
C54 H54A 0.9800
C54 H54B 0.9800
C54 H54C 0.9800
C55 H55A 0.9800
C55 H55B 0.9800
C55 H55C 0.9800
C56 N3 1.335(8)
C56 N4 1.341(8)
C56 C57 1.491(9)
C56 Lu2 2.767(6)
C57 C58 1.398(10)
C57 C62 1.400(10)
C58 C59 1.376(10)
C58 H58 0.9500
C59 C60 1.385(13)
C59 H59 0.9500
C60 C61 1.353(13)
C60 H60 0.9500
C61 C62 1.405(11)
C61 H61 0.9500
C62 H62 0.9500
C63 C64 1.399(9)
C63 N3 1.415(8)
C63 C71 1.440(9)
C64 C68 1.412(9)
C64 C65 1.519(10)
C65 C66 1.509(10)
C65 C67 1.512(10)
C65 H65 1.0000
C66 H66A 0.9800
C66 H66B 0.9800
C66 H66C 0.9800
C67 H67A 0.9800
C67 H67B 0.9800
C67 H67C 0.9800
C68 C69 1.373(10)
C68 H68 0.9500
C69 C70 1.395(10)
C69 H69 0.9500
C70 C71 1.372(9)
C70 H70 0.9500
C71 C72 1.522(9)
C72 C74 1.526(9)
C72 C73 1.531(9)
C72 H72 1.0000
C73 H73A 0.9800
C73 H73B 0.9800
C73 H73C 0.9800
C74 H74A 0.9800
C74 H74B 0.9800
C74 H74C 0.9800
C75 C76 1.390(10)
C75 C83 1.406(10)
C75 N4 1.440(8)
C76 C80 1.373(9)
C76 C77 1.535(10)
C77 C78 1.500(11)
C77 C79 1.521(11)
C77 H77 1.0000
C78 H78A 0.9800
C78 H78B 0.9800
C78 H78C 0.9800
C79 H79A 0.9800
C79 H79B 0.9800
C79 H79C 0.9800
C80 C81 1.376(11)
C80 H80 0.9500
C81 C82 1.370(11)
C81 H81 0.9500
C82 C83 1.386(9)
C82 H82 0.9500
C83 C84 1.530(10)
C84 C86 1.528(9)
C84 C85 1.550(10)
C84 H84 1.0000
C85 H85A 0.9800
C85 H85B 0.9800
C85 H85C 0.9800
C86 H86A 0.9800
C86 H86B 0.9800
C86 H86C 0.9800
N1 Lu1 2.381(5)
N2 Lu1 2.327(5)
N3 Lu2 2.332(5)
N4 Lu2 2.317(5)
O1 Lu1 2.337(5)
O2 Lu2 2.270(4)
Lu1 Lu2 3.2047(7)
Lu1 H2 2.14(6)
Lu1 H1 1.93(7)
Lu1 H4 2.06(7)
Lu2 H2 2.09(6)
Lu2 H1 2.28(7)

loop_
_platon_squeeze_void_nr
_platon_squeeze_void_average_x
_platon_squeeze_void_average_y
_platon_squeeze_void_average_z
_platon_squeeze_void_volume
_platon_squeeze_void_count_electrons
_platon_squeeze_void_content
1 0.000 -0.001 0.000 978 229 ' '
2 0.500 1.000 0.500 37 5 ' '
